data_2215362
loop_
_publ_author_name
'Wei-He Han'
'Ping Li'
'Zhi-Hong Liu'

_publ_section_title
;
 Hexamethylenetetraminium disalicylatoborate
;
_journal_coeditor_code BI2234
_journal_issue 10
_journal_name_full 'Acta Crystallographica Section E'
_journal_page_first o3946
_journal_page_last o3946
_journal_paper_doi 10.1107/S1600536807042146
_journal_volume 63
_journal_year 2007
_chemical_formula_iupac 'C6 H13 N4 + , C14 H8 B1 O6 -'
_chemical_formula_moiety 'C6 H13 N4 + , C14 H8 B1 O6 -'
_chemical_formula_sum 'C20 H21 B N4 O6'
_chemical_formula_weight 424.22
_chemical_name_systematic
;
Hexamethylenetetraminium disalicylatoborate
;
_space_group_IT_number 2
_symmetry_cell_setting triclinic
_symmetry_space_group_name_Hall '-P 1'
_symmetry_space_group_name_H-M 'P -1'
_atom_sites_solution_hydrogens geom
_atom_sites_solution_primary direct
_atom_sites_solution_secondary difmap
_audit_creation_method SHELXL97
_cell_angle_alpha 71.111(7)
_cell_angle_beta 72.765(6)
_cell_angle_gamma 79.160(7)
_cell_formula_units_Z 2
_cell_length_a 8.697(4)
_cell_length_b 10.164(5)
_cell_length_c 12.212(6)
_cell_measurement_reflns_used 1460
_cell_measurement_temperature 298(2)
_cell_measurement_theta_max 23.43
_cell_measurement_theta_min 2.374
_cell_volume 970.4(8)
_computing_cell_refinement 'SAINT (Bruker, 2001)'
_computing_data_collection 'SMART (Bruker, 2001)'
_computing_data_reduction 'SAINT (Bruker, 2001)'
_computing_molecular_graphics 'SHELXTL (Bruker, 2001)'
_computing_publication_material 'SHELXTL (Bruker, 2001)'
_computing_structure_refinement 'SHELXL97 (Sheldrick, 1997)'
_computing_structure_solution 'SHELXS97 (Sheldrick, 1997)'
_diffrn_ambient_temperature 298(2)
_diffrn_measured_fraction_theta_full 0.987
_diffrn_measured_fraction_theta_max 0.987
_diffrn_measurement_device_type 'Bruker SMART CCD area-detector'
_diffrn_measurement_method '\f and \w'
_diffrn_radiation_monochromator graphite
_diffrn_radiation_source 'fine-focus sealed tube'
_diffrn_radiation_type MoK\a
_diffrn_radiation_wavelength 0.71073
_diffrn_reflns_av_R_equivalents 0.0158
_diffrn_reflns_av_sigmaI/netI 0.0378
_diffrn_reflns_limit_h_max 10
_diffrn_reflns_limit_h_min -10
_diffrn_reflns_limit_k_max 8
_diffrn_reflns_limit_k_min -12
_diffrn_reflns_limit_l_max 14
_diffrn_reflns_limit_l_min -14
_diffrn_reflns_number 5112
_diffrn_reflns_theta_full 25.00
_diffrn_reflns_theta_max 25.00
_diffrn_reflns_theta_min 1.82
_diffrn_standards_number 0
_exptl_absorpt_coefficient_mu 0.108
_exptl_absorpt_correction_T_max 0.9872
_exptl_absorpt_correction_T_min 0.9571
_exptl_absorpt_correction_type multi-scan
_exptl_absorpt_process_details '(SADABS; Bruker, 1999)'
_exptl_crystal_colour colourless
_exptl_crystal_density_diffrn 1.452
_exptl_crystal_density_method 'not measured'
_exptl_crystal_description plate
_exptl_crystal_F_000 444
_exptl_crystal_size_max 0.41
_exptl_crystal_size_mid 0.29
_exptl_crystal_size_min 0.12
_refine_diff_density_max 0.252
_refine_diff_density_min -0.160
_refine_ls_extinction_method none
_refine_ls_goodness_of_fit_ref 1.017
_refine_ls_hydrogen_treatment constr
_refine_ls_matrix_type full
_refine_ls_number_parameters 280
_refine_ls_number_reflns 3382
_refine_ls_number_restraints 0
_refine_ls_restrained_S_all 1.017
_refine_ls_R_factor_all 0.0818
_refine_ls_R_factor_gt 0.0457
_refine_ls_shift/su_max 0.000
_refine_ls_shift/su_mean 0.000
_refine_ls_structure_factor_coef Fsqd
_refine_ls_weighting_details 'calc w = 1/[\s^2^(Fo^2^)+(0.0485P)^2^+0.4284P] where P=(Fo^2^+2Fc^2^)/3'
_refine_ls_weighting_scheme calc
_refine_ls_wR_factor_gt 0.1046
_refine_ls_wR_factor_ref 0.1290
_reflns_number_gt 2132
_reflns_number_total 3382
_reflns_threshold_expression I>2\s(I)
_cod_data_source_file bi2234.cif
_cod_data_source_block I
_cod_database_code 2215362
_cod_database_fobs_code 2215362

loop_
_symmetry_equiv_pos_as_xyz
'x, y, z'
'-x, -y, -z'

loop_
_atom_site_type_symbol
_atom_site_label
_atom_site_fract_x
_atom_site_fract_y
_atom_site_fract_z
_atom_site_U_iso_or_equiv
_atom_site_adp_type
_atom_site_calc_flag
_atom_site_refinement_flags
_atom_site_occupancy
N N1 0.6656(3) 0.7669(2) 0.5102(2) 0.0535(6) Uani d . 1
H H1 0.5596 0.7527 0.5443 0.064 Uiso calc R 1
N N2 0.8490(3) 0.9067(2) 0.34266(18) 0.0470(6) Uani d . 1
N N3 0.9283(3) 0.6597(2) 0.4279(2) 0.0527(6) Uani d . 1
N N4 0.9022(3) 0.8249(2) 0.53993(19) 0.0492(6) Uani d . 1
O O1 0.4850(2) 0.6951(2) 0.29242(16) 0.0559(5) Uani d . 1
O O2 0.3403(2) 0.8933(2) 0.3087(2) 0.0759(7) Uani d . 1
O O3 0.5212(2) 0.6141(2) 0.11880(17) 0.0584(5) Uani d . 1
O O4 0.5638(2) 0.45922(19) 0.30073(17) 0.0566(5) Uani d . 1
O O5 0.6526(2) 0.2370(2) 0.35252(18) 0.0632(6) Uani d . 1
O O6 0.7469(2) 0.63698(17) 0.18453(16) 0.0481(5) Uani d . 1
B B1 0.5799(4) 0.6034(3) 0.2206(3) 0.0477(8) Uani d . 1
C C1 0.3984(3) 0.8123(3) 0.2488(3) 0.0515(7) Uani d . 1
C C2 0.3747(3) 0.8344(3) 0.1294(2) 0.0475(7) Uani d . 1
C C3 0.4371(3) 0.7340(3) 0.0697(2) 0.0466(7) Uani d . 1
C C4 0.4102(3) 0.7520(3) -0.0412(3) 0.0609(8) Uani d . 1
H H4 0.4525 0.6839 -0.0810 0.073 Uiso calc R 1
C C5 0.3218(4) 0.8695(4) -0.0913(3) 0.0793(10) Uani d . 1
H H5 0.3034 0.8810 -0.1653 0.095 Uiso calc R 1
C C6 0.2594(5) 0.9713(4) -0.0342(4) 0.0895(12) Uani d . 1
H H6 0.1995 1.0512 -0.0695 0.107 Uiso calc R 1
C C7 0.2856(4) 0.9548(3) 0.0761(3) 0.0740(9) Uani d . 1
H H7 0.2439 1.0239 0.1148 0.089 Uiso calc R 1
C C8 0.6813(3) 0.3568(3) 0.2937(2) 0.0454(6) Uani d . 1
C C9 0.8423(3) 0.3944(3) 0.2199(2) 0.0387(6) Uani d . 1
C C10 0.8691(3) 0.5344(3) 0.1716(2) 0.0386(6) Uani d . 1
C C11 1.0252(3) 0.5703(3) 0.1124(2) 0.0451(6) Uani d . 1
H H11 1.0449 0.6638 0.0825 0.054 Uiso calc R 1
C C12 1.1496(3) 0.4677(3) 0.0983(2) 0.0494(7) Uani d . 1
H H12 1.2537 0.4924 0.0586 0.059 Uiso calc R 1
C C13 1.1237(3) 0.3283(3) 0.1418(2) 0.0512(7) Uani d . 1
H H13 1.2090 0.2597 0.1297 0.061 Uiso calc R 1
C C14 0.9706(3) 0.2917(3) 0.2033(2) 0.0466(6) Uani d . 1
H H14 0.9525 0.1979 0.2340 0.056 Uiso calc R 1
C C15 0.6829(3) 0.8848(3) 0.3955(2) 0.0543(7) Uani d . 1
H H15A 0.6388 0.8623 0.3402 0.065 Uiso calc R 1
H H15B 0.6224 0.9697 0.4120 0.065 Uiso calc R 1
C C16 0.7608(3) 0.6371(3) 0.4823(3) 0.0552(7) Uani d . 1
H H16A 0.7519 0.5605 0.5554 0.066 Uiso calc R 1
H H16B 0.7169 0.6119 0.4284 0.066 Uiso calc R 1
C C17 0.7364(4) 0.8026(3) 0.5945(2) 0.0602(8) Uani d . 1
H H17A 0.6768 0.8864 0.6139 0.072 Uiso calc R 1
H H17B 0.7274 0.7269 0.6682 0.072 Uiso calc R 1
C C18 0.9388(3) 0.7771(3) 0.3193(2) 0.0581(8) Uani d . 1
H H18A 0.8966 0.7536 0.2636 0.070 Uiso calc R 1
H H18B 1.0516 0.7923 0.2819 0.070 Uiso calc R 1
C C19 0.9915(4) 0.6990(3) 0.5116(3) 0.0616(8) Uani d . 1
H H19A 0.9846 0.6228 0.5848 0.074 Uiso calc R 1
H H19B 1.1047 0.7142 0.4762 0.074 Uiso calc R 1
C C20 0.9137(3) 0.9386(3) 0.4284(2) 0.0529(7) Uani d . 1
H H20A 1.0262 0.9558 0.3923 0.063 Uiso calc R 1
H H20B 0.8544 1.0232 0.4463 0.063 Uiso calc R 1

loop_
_atom_site_aniso_label
_atom_site_aniso_U_11
_atom_site_aniso_U_22
_atom_site_aniso_U_33
_atom_site_aniso_U_12
_atom_site_aniso_U_13
_atom_site_aniso_U_23
N1 0.0462(13) 0.0528(14) 0.0587(14) -0.0155(11) -0.0064(11) -0.0128(12)
N2 0.0548(14) 0.0414(13) 0.0469(13) -0.0137(11) -0.0184(10) -0.0054(10)
N3 0.0558(14) 0.0398(13) 0.0622(15) -0.0049(11) -0.0133(11) -0.0152(12)
N4 0.0609(15) 0.0421(13) 0.0519(13) -0.0069(11) -0.0258(11) -0.0118(11)
O1 0.0525(11) 0.0609(13) 0.0593(12) 0.0089(10) -0.0192(9) -0.0274(10)
O2 0.0596(13) 0.0812(16) 0.0983(16) 0.0059(11) -0.0110(11) -0.0560(14)
O3 0.0576(12) 0.0595(13) 0.0687(13) 0.0102(10) -0.0274(10) -0.0314(11)
O4 0.0387(10) 0.0484(12) 0.0714(13) -0.0031(9) -0.0071(9) -0.0089(10)
O5 0.0564(12) 0.0436(12) 0.0716(13) -0.0113(9) -0.0012(10) -0.0028(10)
O6 0.0428(10) 0.0386(10) 0.0615(11) -0.0017(8) -0.0136(8) -0.0133(9)
B1 0.0408(17) 0.0463(19) 0.0586(19) 0.0062(14) -0.0179(15) -0.0194(16)
C1 0.0338(15) 0.0531(18) 0.0683(19) -0.0066(13) -0.0033(13) -0.0260(16)
C2 0.0363(14) 0.0405(16) 0.0623(17) -0.0061(12) -0.0107(12) -0.0106(14)
C3 0.0369(14) 0.0477(17) 0.0543(17) -0.0115(12) -0.0118(12) -0.0091(14)
C4 0.0569(18) 0.067(2) 0.0607(19) -0.0179(16) -0.0176(15) -0.0121(16)
C5 0.085(3) 0.076(3) 0.072(2) -0.023(2) -0.0296(19) 0.002(2)
C6 0.089(3) 0.065(3) 0.096(3) -0.003(2) -0.044(2) 0.018(2)
C7 0.072(2) 0.0458(19) 0.096(3) -0.0008(16) -0.0225(19) -0.0111(18)
C8 0.0453(15) 0.0425(16) 0.0464(15) -0.0067(13) -0.0117(12) -0.0085(13)
C9 0.0399(14) 0.0406(15) 0.0339(13) -0.0042(11) -0.0094(11) -0.0082(11)
C10 0.0403(14) 0.0413(15) 0.0361(13) -0.0035(11) -0.0128(11) -0.0110(12)
C11 0.0509(16) 0.0434(15) 0.0425(14) -0.0133(13) -0.0071(12) -0.0138(12)
C12 0.0410(15) 0.0607(19) 0.0465(15) -0.0104(13) -0.0026(12) -0.0200(14)
C13 0.0451(16) 0.0522(18) 0.0523(16) 0.0035(13) -0.0082(13) -0.0182(14)
C14 0.0525(17) 0.0382(15) 0.0449(15) -0.0039(13) -0.0123(13) -0.0066(12)
C15 0.0504(17) 0.0540(18) 0.0580(17) -0.0048(13) -0.0236(14) -0.0065(15)
C16 0.0667(19) 0.0416(16) 0.0596(17) -0.0136(14) -0.0147(14) -0.0141(14)
C17 0.074(2) 0.062(2) 0.0469(16) -0.0067(16) -0.0154(15) -0.0184(15)
C18 0.0597(18) 0.0584(19) 0.0549(17) -0.0112(15) -0.0038(14) -0.0211(15)
C19 0.0613(19) 0.0535(19) 0.071(2) 0.0036(15) -0.0311(16) -0.0114(16)
C20 0.0615(18) 0.0426(16) 0.0614(17) -0.0148(13) -0.0249(14) -0.0102(14)

loop_
_atom_type_symbol
_atom_type_description
_atom_type_scat_dispersion_real
_atom_type_scat_dispersion_imag
_atom_type_scat_source
C C 0.0033 0.0016 'International Tables Vol C Tables 4.2.6.8 and 6.1.1.4'
H H 0.0000 0.0000 'International Tables Vol C Tables 4.2.6.8 and 6.1.1.4'
N N 0.0061 0.0033 'International Tables Vol C Tables 4.2.6.8 and 6.1.1.4'
O O 0.0106 0.0060 'International Tables Vol C Tables 4.2.6.8 and 6.1.1.4'
B B 0.0013 0.0007 'International Tables Vol C Tables 4.2.6.8 and 6.1.1.4'

loop_
_geom_angle_atom_site_label_1
_geom_angle_atom_site_label_2
_geom_angle_atom_site_label_3
_geom_angle
C16 N1 C17 108.2(2)
C16 N1 C15 108.6(2)
C17 N1 C15 109.0(2)
C16 N1 H1 110.4
C17 N1 H1 110.4
C15 N1 H1 110.4
C15 N2 C18 108.9(2)
C15 N2 C20 108.7(2)
C18 N2 C20 107.8(2)
C16 N3 C18 108.7(2)
C16 N3 C19 108.4(2)
C18 N3 C19 107.9(2)
C17 N4 C19 109.7(2)
C17 N4 C20 109.0(2)
C19 N4 C20 108.4(2)
C1 O1 B1 123.2(2)
C3 O3 B1 119.7(2)
C8 O4 B1 122.7(2)
C10 O6 B1 119.2(2)
O3 B1 O6 111.8(2)
O3 B1 O1 113.7(2)
O6 B1 O1 106.8(2)
O3 B1 O4 107.4(2)
O6 B1 O4 111.4(2)
O1 B1 O4 105.7(2)
O2 C1 O1 119.7(3)
O2 C1 C2 123.6(3)
O1 C1 C2 116.7(2)
C3 C2 C7 119.0(3)
C3 C2 C1 120.2(2)
C7 C2 C1 120.8(3)
O3 C3 C2 121.1(2)
O3 C3 C4 118.3(3)
C2 C3 C4 120.5(3)
C5 C4 C3 119.8(3)
C5 C4 H4 120.1
C3 C4 H4 120.1
C4 C5 C6 120.9(3)
C4 C5 H5 119.6
C6 C5 H5 119.6
C5 C6 C7 119.9(3)
C5 C6 H6 120.0
C7 C6 H6 120.0
C6 C7 C2 120.0(3)
C6 C7 H7 120.0
C2 C7 H7 120.0
O5 C8 O4 118.9(2)
O5 C8 C9 123.5(2)
O4 C8 C9 117.6(2)
C10 C9 C14 119.6(2)
C10 C9 C8 119.3(2)
C14 C9 C8 120.9(2)
O6 C10 C9 121.3(2)
O6 C10 C11 119.2(2)
C9 C10 C11 119.5(2)
C12 C11 C10 119.7(2)
C12 C11 H11 120.1
C10 C11 H11 120.1
C11 C12 C13 121.3(2)
C11 C12 H12 119.3
C13 C12 H12 119.3
C14 C13 C12 119.3(3)
C14 C13 H13 120.4
C12 C13 H13 120.4
C13 C14 C9 120.4(2)
C13 C14 H14 119.8
C9 C14 H14 119.8
N2 C15 N1 110.1(2)
N2 C15 H15A 109.6
N1 C15 H15A 109.6
N2 C15 H15B 109.6
N1 C15 H15B 109.6
H15A C15 H15B 108.1
N3 C16 N1 110.4(2)
N3 C16 H16A 109.6
N1 C16 H16A 109.6
N3 C16 H16B 109.6
N1 C16 H16B 109.6
H16A C16 H16B 108.1
N4 C17 N1 109.7(2)
N4 C17 H17A 109.7
N1 C17 H17A 109.7
N4 C17 H17B 109.7
N1 C17 H17B 109.7
H17A C17 H17B 108.2
N3 C18 N2 112.8(2)
N3 C18 H18A 109.0
N2 C18 H18A 109.0
N3 C18 H18B 109.0
N2 C18 H18B 109.0
H18A C18 H18B 107.8
N4 C19 N3 111.9(2)
N4 C19 H19A 109.2
N3 C19 H19A 109.2
N4 C19 H19B 109.2
N3 C19 H19B 109.2
H19A C19 H19B 107.9
N4 C20 N2 112.3(2)
N4 C20 H20A 109.1
N2 C20 H20A 109.1
N4 C20 H20B 109.1
N2 C20 H20B 109.1
H20A C20 H20B 107.9

loop_
_geom_bond_atom_site_label_1
_geom_bond_atom_site_label_2
_geom_bond_distance
N1 C16 1.502(3)
N1 C17 1.507(3)
N1 C15 1.510(3)
N1 H1 0.910
N2 C15 1.424(3)
N2 C18 1.467(3)
N2 C20 1.468(3)
N3 C16 1.439(3)
N3 C18 1.461(3)
N3 C19 1.479(3)
N4 C17 1.425(3)
N4 C19 1.454(3)
N4 C20 1.464(3)
O1 C1 1.326(3)
O1 B1 1.460(3)
O2 C1 1.217(3)
O3 C3 1.353(3)
O3 B1 1.444(4)
O4 C8 1.320(3)
O4 B1 1.480(4)
O5 C8 1.226(3)
O6 C10 1.354(3)
O6 B1 1.460(3)
C1 C2 1.473(4)
C2 C3 1.380(4)
C2 C7 1.395(4)
C3 C4 1.390(4)
C4 C5 1.361(4)
C4 H4 0.930
C5 C6 1.372(5)
C5 H5 0.930
C6 C7 1.384(5)
C6 H6 0.930
C7 H7 0.930
C8 C9 1.466(3)
C9 C10 1.388(3)
C9 C14 1.393(3)
C10 C11 1.391(3)
C11 C12 1.367(3)
C11 H11 0.930
C12 C13 1.379(4)
C12 H12 0.930
C13 C14 1.374(4)
C13 H13 0.930
C14 H14 0.930
C15 H15A 0.970
C15 H15B 0.970
C16 H16A 0.970
C16 H16B 0.970
C17 H17A 0.970
C17 H17B 0.970
C18 H18A 0.970
C18 H18B 0.970
C19 H19A 0.970
C19 H19B 0.970
C20 H20A 0.970
C20 H20B 0.970

loop_
_geom_hbond_atom_site_label_D
_geom_hbond_atom_site_label_H
_geom_hbond_atom_site_label_A
_geom_hbond_site_symmetry_A
_geom_hbond_distance_DH
_geom_hbond_distance_HA
_geom_hbond_distance_DA
_geom_hbond_angle_DHA
N1 H1 O5 2_666 0.91 1.91 2.778(3) 160
N1 H1 O4 2_666 0.91 2.53 3.186(3) 129

loop_
_geom_torsion_atom_site_label_1
_geom_torsion_atom_site_label_2
_geom_torsion_atom_site_label_3
_geom_torsion_atom_site_label_4
_geom_torsion
C3 O3 B1 O6 -94.9(3)
C3 O3 B1 O1 26.1(3)
C3 O3 B1 O4 142.7(2)
C10 O6 B1 O3 -87.8(3)
C10 O6 B1 O1 147.3(2)
C10 O6 B1 O4 32.4(3)
C1 O1 B1 O3 -25.2(4)
C1 O1 B1 O6 98.5(3)
C1 O1 B1 O4 -142.8(2)
C8 O4 B1 O3 91.8(3)
C8 O4 B1 O6 -30.9(3)
C8 O4 B1 O1 -146.5(2)
B1 O1 C1 O2 -170.0(2)
B1 O1 C1 C2 11.6(4)
O2 C1 C2 C3 -176.4(2)
O1 C1 C2 C3 1.9(3)
O2 C1 C2 C7 1.9(4)
O1 C1 C2 C7 -179.8(2)
B1 O3 C3 C2 -14.7(4)
B1 O3 C3 C4 167.4(2)
C7 C2 C3 O3 -178.5(2)
C1 C2 C3 O3 -0.2(4)
C7 C2 C3 C4 -0.6(4)
C1 C2 C3 C4 177.7(2)
O3 C3 C4 C5 178.0(3)
C2 C3 C4 C5 0.0(4)
C3 C4 C5 C6 0.4(5)
C4 C5 C6 C7 -0.2(5)
C5 C6 C7 C2 -0.3(5)
C3 C2 C7 C6 0.8(4)
C1 C2 C7 C6 -177.5(3)
B1 O4 C8 O5 -170.9(2)
B1 O4 C8 C9 12.1(4)
O5 C8 C9 C10 -169.9(2)
O4 C8 C9 C10 6.9(3)
O5 C8 C9 C14 6.4(4)
O4 C8 C9 C14 -176.8(2)
B1 O6 C10 C9 -16.5(3)
B1 O6 C10 C11 165.7(2)
C14 C9 C10 O6 179.1(2)
C8 C9 C10 O6 -4.6(3)
C14 C9 C10 C11 -3.2(3)
C8 C9 C10 C11 173.2(2)
O6 C10 C11 C12 -179.7(2)
C9 C10 C11 C12 2.5(4)
C10 C11 C12 C13 0.0(4)
C11 C12 C13 C14 -1.7(4)
C12 C13 C14 C9 1.0(4)
C10 C9 C14 C13 1.4(4)
C8 C9 C14 C13 -174.8(2)
C18 N2 C15 N1 58.8(3)
C20 N2 C15 N1 -58.5(3)
C16 N1 C15 N2 -59.0(3)
C17 N1 C15 N2 58.6(3)
C18 N3 C16 N1 -58.2(3)
C19 N3 C16 N1 58.8(3)
C17 N1 C16 N3 -59.5(3)
C15 N1 C16 N3 58.6(3)
C19 N4 C17 N1 -59.7(3)
C20 N4 C17 N1 58.9(3)
C16 N1 C17 N4 59.3(3)
C15 N1 C17 N4 -58.5(3)
C16 N3 C18 N2 59.2(3)
C19 N3 C18 N2 -58.1(3)
C15 N2 C18 N3 -59.9(3)
C20 N2 C18 N3 57.9(3)
C17 N4 C19 N3 60.2(3)
C20 N4 C19 N3 -58.8(3)
C16 N3 C19 N4 -59.2(3)
C18 N3 C19 N4 58.3(3)
C17 N4 C20 N2 -60.5(3)
C19 N4 C20 N2 58.8(3)
C15 N2 C20 N4 60.1(3)
C18 N2 C20 N4 -57.7(3)

loop_
_cod_related_entry_id
_cod_related_entry_database
_cod_related_entry_code
1 ChemSpider 21123475
